data_4516893
loop_
_publ_author_name
'Kumar, Anuj'
'Naaz, Afsana'
'Prakasham, A. P.'
'Gangwar, Manoj Kumar'
'Butcher, Raymond J.'
'Panda, Dulal'
'Ghosh, Prasenjit'

_publ_section_title
;
 Potent Anticancer Activity with High Selectivity of a Chiral Palladium
 N-Heterocyclic Carbene Complex.
;
_journal_issue 8
_journal_name_full 'ACS omega'
_journal_page_first 4632
_journal_page_last 4646
_journal_paper_doi 10.1021/acsomega.7b00688
_journal_volume 2
_journal_year 2017
_chemical_absolute_configuration ad
_chemical_formula_moiety 'C28 H50 Br2 N6 Pd'
_chemical_formula_sum 'C28 H50 Br2 N6 Pd'
_chemical_formula_weight 736.96
_space_group_IT_number 1
_space_group_name_Hall 'P 1'
_space_group_name_H-M_alt 'P 1'
_symmetry_cell_setting triclinic
_symmetry_space_group_name_Hall 'P 1'
_symmetry_space_group_name_H-M 'P 1'
_atom_sites_solution_hydrogens geom
_atom_sites_solution_primary direct
_atom_sites_solution_secondary difmap
_audit_creation_method SHELXL-97
_cell_angle_alpha 66.874(12)
_cell_angle_beta 76.588(14)
_cell_angle_gamma 77.346(14)
_cell_formula_units_Z 2
_cell_length_a 8.095(2)
_cell_length_b 14.812(4)
_cell_length_c 15.641(4)
_cell_measurement_reflns_used 11225
_cell_measurement_temperature 150(2)
_cell_measurement_theta_max 25.00
_cell_measurement_theta_min 3.02
_cell_volume 1660.4(8)
_computing_cell_refinement 'CrystalClear-SM Expert 2.0 r4'
_computing_data_collection 'CrystalClear-SM Expert 2.0 r4 (Rigaku, 2009)'
_computing_data_reduction 'CrystalClear-SM Expert 2.0 r4'
_computing_molecular_graphics 'CrystalStructure 4.0 (Rigaku, 2010)'
_computing_publication_material 'CrystalStructure 4.0'
_computing_structure_refinement 'SHELXL97 (Sheldrick, 2008)'
_computing_structure_solution 'SHELXS86 (Sheldrick, 1985)'
_diffrn_ambient_temperature 150(2)
_diffrn_measured_fraction_theta_full 0.997
_diffrn_measured_fraction_theta_max 0.997
_diffrn_measurement_device_type 'Rigaku CCD'
_diffrn_measurement_method '\w scans'
_diffrn_radiation_monochromator graphite
_diffrn_radiation_source 'fine-focus sealed tube'
_diffrn_radiation_type MoK\a
_diffrn_radiation_wavelength 0.71075
_diffrn_reflns_av_R_equivalents 0.0335
_diffrn_reflns_av_sigmaI/netI 0.0536
_diffrn_reflns_limit_h_max 9
_diffrn_reflns_limit_h_min -9
_diffrn_reflns_limit_k_max 17
_diffrn_reflns_limit_k_min -17
_diffrn_reflns_limit_l_max 18
_diffrn_reflns_limit_l_min -18
_diffrn_reflns_number 22988
_diffrn_reflns_theta_full 25.00
_diffrn_reflns_theta_max 25.00
_diffrn_reflns_theta_min 3.02
_diffrn_standards_number 0
_exptl_absorpt_coefficient_mu 2.991
_exptl_absorpt_correction_T_max 0.555
_exptl_absorpt_correction_T_min 0.550
_exptl_absorpt_correction_type multi-scan
_exptl_absorpt_process_details 'NUMABS (Rigaku, 1999)'
_exptl_crystal_colour Colorless
_exptl_crystal_density_diffrn 1.474
_exptl_crystal_density_method 'not measured'
_exptl_crystal_description Prism
_exptl_crystal_F_000 752
_exptl_crystal_size_max 0.20
_exptl_crystal_size_mid 0.20
_exptl_crystal_size_min 0.20
_refine_diff_density_max 0.569
_refine_diff_density_min -0.548
_refine_diff_density_rms 0.063
_refine_ls_abs_structure_details 'Flack H D (1983), Acta Cryst. A39, 876-881'
_refine_ls_abs_structure_Flack 0.007(5)
_refine_ls_extinction_method none
_refine_ls_goodness_of_fit_ref 0.892
_refine_ls_hydrogen_treatment constr
_refine_ls_matrix_type full
_refine_ls_number_parameters 683
_refine_ls_number_reflns 11225
_refine_ls_number_restraints 3
_refine_ls_restrained_S_all 0.892
_refine_ls_R_factor_all 0.0330
_refine_ls_R_factor_gt 0.0258
_refine_ls_shift/su_max 0.002
_refine_ls_shift/su_mean 0.000
_refine_ls_structure_factor_coef Fsqd
_refine_ls_weighting_details 'calc w=1/[\s^2^(Fo^2^)+(0.0183P)^2^+0.0000P] where P=(Fo^2^+2Fc^2^)/3'
_refine_ls_weighting_scheme calc
_refine_ls_wR_factor_gt 0.0529
_refine_ls_wR_factor_ref 0.0550
_reflns_number_gt 8639
_reflns_number_total 11225
_reflns_threshold_expression >2sigma(I)
_cod_data_source_file ao7b00688_si_002.cif
_cod_data_source_block 1R2R5S-1b_PG-AK-11-224
_cod_depositor_comments
;
The following automatic conversions were performed:

data item '_symmetry_cell_setting' value 'Triclinic' was changed to
'triclinic' in accordance with the
/home/saulius/struct/COD-crude-data/automatic-downloads/DataCite-retrospective/ACS/depositions/lib/dictionaries/cif_core.dic
dictionary named 'cif_core.dic' version 2.4.2 last updated on
2011-04-26.

Automatic conversion script
Id: cif_fix_values 6909 2019-04-08 15:41:33Z antanas 
;
_cod_original_cell_volume 1660.4(7)
_cod_database_code 4516893

loop_
_symmetry_equiv_pos_as_xyz
'x, y, z'

loop_
_atom_site_label
_atom_site_type_symbol
_atom_site_fract_x
_atom_site_fract_y
_atom_site_fract_z
_atom_site_U_iso_or_equiv
_atom_site_adp_type
_atom_site_occupancy
_atom_site_symmetry_multiplicity
_atom_site_calc_flag
_atom_site_refinement_flags
C3 C 0.5952(4) 0.2277(2) 1.3563(2) 0.0188(9) Uani 1 1 d .
C4 C 0.9308(4) 0.0635(2) 1.5365(2) 0.0181(8) Uani 1 1 d .
C31 C 0.5582(4) 0.3986(2) 1.3619(2) 0.0238(9) Uani 1 1 d .
H31 H 0.6559 0.3673 1.3980 0.029 Uiso 1 1 calc R
C32 C 0.4094(4) 0.4300(2) 1.4289(2) 0.0306(8) Uani 1 1 d .
H32A H 0.3646 0.3698 1.4769 0.037 Uiso 1 1 calc R
H32B H 0.4535 0.4623 1.4621 0.037 Uiso 1 1 calc R
C33 C 0.2618(5) 0.5005(3) 1.3821(3) 0.0341(10) Uani 1 1 d .
H33 H 0.2051 0.4636 1.3581 0.041 Uiso 1 1 calc R
C34 C 0.1274(5) 0.5375(3) 1.4526(3) 0.0589(12) Uani 1 1 d .
H34A H 0.0913 0.4806 1.5078 0.088 Uiso 1 1 calc R
H34B H 0.0277 0.5762 1.4226 0.088 Uiso 1 1 calc R
H34C H 0.1773 0.5793 1.4723 0.088 Uiso 1 1 calc R
C35 C 0.3314(5) 0.5870(2) 1.2980(3) 0.0388(10) Uani 1 1 d .
H35A H 0.2354 0.6293 1.2650 0.047 Uiso 1 1 calc R
H35B H 0.3777 0.6278 1.3215 0.047 Uiso 1 1 calc R
C36 C 0.4687(5) 0.5555(3) 1.2289(3) 0.0344(11) Uani 1 1 d .
H36A H 0.5109 0.6149 1.1781 0.041 Uiso 1 1 calc R
H36B H 0.4199 0.5207 1.2000 0.041 Uiso 1 1 calc R
C37 C 0.6212(4) 0.4858(2) 1.2763(2) 0.0278(8) Uani 1 1 d .
H37 H 0.6681 0.5255 1.3017 0.033 Uiso 1 1 calc R
C38 C 0.7739(5) 0.4526(3) 1.2086(3) 0.0429(12) Uani 1 1 d .
H38 H 0.7493 0.3920 1.2032 0.052 Uiso 1 1 calc R
C39 C 0.9371(5) 0.4242(3) 1.2525(3) 0.0606(14) Uani 1 1 d .
H39A H 0.9686 0.4835 1.2544 0.091 Uiso 1 1 calc R
H39B H 1.0307 0.3953 1.2144 0.091 Uiso 1 1 calc R
H39C H 0.9166 0.3756 1.3166 0.091 Uiso 1 1 calc R
C40 C 0.8026(5) 0.5295(3) 1.1103(3) 0.0563(12) Uani 1 1 d .
H40A H 0.7013 0.5430 1.0807 0.084 Uiso 1 1 calc R
H40B H 0.9030 0.5045 1.0727 0.084 Uiso 1 1 calc R
H40C H 0.8223 0.5908 1.1139 0.084 Uiso 1 1 calc R
C41 C 0.4010(4) 0.2618(2) 1.2662(2) 0.0230(9) Uani 1 1 d .
H41 H 0.3297 0.2525 1.2308 0.028 Uiso 1 1 calc R
C42 C 1.1492(5) 0.0090(3) 1.6145(2) 0.0288(10) Uani 1 1 d .
H42 H 1.2504 0.0090 1.6354 0.035 Uiso 1 1 calc R
C43 C 0.5582(5) 0.0870(2) 1.3127(2) 0.0262(9) Uani 1 1 d .
H43A H 0.6826 0.0635 1.3120 0.031 Uiso 1 1 calc R
H43B H 0.5281 0.0858 1.2554 0.031 Uiso 1 1 calc R
C44 C 0.4590(5) 0.0170(3) 1.3991(3) 0.0338(10) Uani 1 1 d .
H44A H 0.4910 -0.0507 1.3988 0.051 Uiso 1 1 calc R
H44B H 0.3357 0.0374 1.3980 0.051 Uiso 1 1 calc R
H44C H 0.4864 0.0189 1.4561 0.051 Uiso 1 1 calc R
C45 C 0.7937(4) -0.0911(2) 1.6135(2) 0.0207(8) Uani 1 1 d .
H45 H 0.6974 -0.0438 1.5827 0.025 Uiso 1 1 calc R
C46 C 0.7211(4) -0.1329(2) 1.7180(2) 0.0297(8) Uani 1 1 d .
H46A H 0.6028 -0.1456 1.7245 0.036 Uiso 1 1 calc R
H46B H 0.7136 -0.0818 1.7453 0.036 Uiso 1 1 calc R
C47 C 0.8245(5) -0.2293(2) 1.7763(2) 0.0319(10) Uani 1 1 d .
H47 H 0.9380 -0.2138 1.7774 0.038 Uiso 1 1 calc R
C48 C 0.7341(5) -0.2715(3) 1.8779(3) 0.0517(12) Uani 1 1 d .
H48A H 0.7123 -0.2212 1.9068 0.078 Uiso 1 1 calc R
H48B H 0.8071 -0.3300 1.9135 0.078 Uiso 1 1 calc R
H48C H 0.6250 -0.2904 1.8785 0.078 Uiso 1 1 calc R
C49 C 0.8575(5) -0.3056(2) 1.7277(2) 0.0363(9) Uani 1 1 d .
H49A H 0.9285 -0.3664 1.7634 0.044 Uiso 1 1 calc R
H49B H 0.7467 -0.3239 1.7281 0.044 Uiso 1 1 calc R
C50 C 0.9494(4) -0.2644(2) 1.6258(2) 0.0328(9) Uani 1 1 d .
H50A H 0.9694 -0.3155 1.5970 0.039 Uiso 1 1 calc R
H50B H 1.0624 -0.2489 1.6255 0.039 Uiso 1 1 calc R
C51 C 0.8437(4) -0.1705(2) 1.5669(2) 0.0252(8) Uani 1 1 d .
H51 H 0.7331 -0.1914 1.5687 0.030 Uiso 1 1 calc R
C52 C 0.9202(4) -0.1289(2) 1.4624(2) 0.0272(8) Uani 1 1 d .
H52 H 0.8687 -0.0576 1.4375 0.033 Uiso 1 1 calc R
C53 C 1.1150(5) -0.1317(3) 1.4434(2) 0.0397(10) Uani 1 1 d .
H53A H 1.1472 -0.1039 1.4836 0.060 Uiso 1 1 calc R
H53B H 1.1516 -0.0926 1.3771 0.060 Uiso 1 1 calc R
H53C H 1.1710 -0.2005 1.4573 0.060 Uiso 1 1 calc R
C54 C 0.8713(5) -0.1809(2) 1.4057(2) 0.0367(9) Uani 1 1 d .
H54A H 0.9212 -0.2510 1.4276 0.055 Uiso 1 1 calc R
H54B H 0.9154 -0.1492 1.3387 0.055 Uiso 1 1 calc R
H54C H 0.7461 -0.1755 1.4149 0.055 Uiso 1 1 calc R
C55 C 1.1308(4) 0.1865(2) 1.4992(2) 0.0250(9) Uani 1 1 d .
H55A H 1.1194 0.2110 1.4318 0.030 Uiso 1 1 calc R
H55B H 1.2533 0.1809 1.5028 0.030 Uiso 1 1 calc R
C56 C 1.0260(6) 0.2600(3) 1.5427(3) 0.0509(13) Uani 1 1 d .
H56A H 1.0513 0.3269 1.5024 0.076 Uiso 1 1 calc R
H56B H 1.0550 0.2432 1.6051 0.076 Uiso 1 1 calc R
H56C H 0.9036 0.2575 1.5489 0.076 Uiso 1 1 calc R
N7 N 0.9301(3) -0.03056(19) 1.59543(18) 0.0192(7) Uani 1 1 d .
N8 N 1.0648(4) -0.0671(2) 1.6468(2) 0.0288(8) Uani 1 1 d .
N9 N 1.0747(3) 0.08782(19) 1.54751(18) 0.0214(7) Uani 1 1 d .
N10 N 0.5190(3) 0.32019(19) 1.33530(18) 0.0195(7) Uani 1 1 d .
N11 N 0.3939(4) 0.3444(2) 1.27758(19) 0.0259(8) Uani 1 1 d .
N12 N 0.5221(4) 0.18919(19) 1.31051(18) 0.0200(7) Uani 1 1 d .
Br3 Br 0.99278(4) 0.14654(2) 1.31078(2) 0.02733(11) Uani 1 1 d .
Br4 Br 0.54995(4) 0.15676(2) 1.58013(2) 0.02725(11) Uani 1 1 d .
Pd2 Pd 0.76736(2) 0.148492(15) 1.445203(14) 0.01718(7) Uani 1 1 d .
C1 C 0.7990(4) 0.1048(2) 1.0275(2) 0.0173(9) Uani 1 1 d .
C2 C 0.4512(4) 0.2536(3) 0.8529(2) 0.0208(9) Uani 1 1 d .
C5 C 0.9911(5) 0.0672(3) 1.1218(2) 0.0243(10) Uani 1 1 d .
H5 H 1.0628 0.0751 1.1578 0.029 Uiso 1 1 calc R
C6 C 0.2408(5) 0.2906(3) 0.7727(2) 0.0290(10) Uani 1 1 d .
H6 H 0.1485 0.2826 0.7496 0.035 Uiso 1 1 calc R
C7 C 0.5400(4) 0.4220(2) 0.7869(2) 0.0232(9) Uani 1 1 d .
H7 H 0.6623 0.3933 0.7725 0.028 Uiso 1 1 calc R
C8 C 0.5189(4) 0.4362(3) 0.8798(2) 0.0331(9) Uani 1 1 d .
H8A H 0.6087 0.4742 0.8760 0.040 Uiso 1 1 calc R
H8B H 0.5373 0.3704 0.9301 0.040 Uiso 1 1 calc R
C9 C 0.3446(5) 0.4900(3) 0.9072(3) 0.0426(11) Uani 1 1 d .
H9 H 0.2548 0.4510 0.9112 0.051 Uiso 1 1 calc R
C10 C 0.3299(6) 0.4972(3) 1.0035(3) 0.0629(13) Uani 1 1 d .
H10A H 0.3509 0.4304 1.0506 0.094 Uiso 1 1 calc R
H10B H 0.2144 0.5289 1.0212 0.094 Uiso 1 1 calc R
H10C H 0.4149 0.5368 1.0006 0.094 Uiso 1 1 calc R
C11 C 0.3175(4) 0.5912(3) 0.8291(2) 0.0424(10) Uani 1 1 d .
H11A H 0.4014 0.6320 0.8267 0.051 Uiso 1 1 calc R
H11B H 0.2011 0.6253 0.8441 0.051 Uiso 1 1 calc R
C12 C 0.3375(5) 0.5837(2) 0.7323(2) 0.0382(10) Uani 1 1 d .
H12A H 0.3299 0.6513 0.6838 0.046 Uiso 1 1 calc R
H12B H 0.2417 0.5525 0.7315 0.046 Uiso 1 1 calc R
C13 C 0.5091(4) 0.5227(2) 0.7070(2) 0.0281(8) Uani 1 1 d .
H13 H 0.5997 0.5604 0.7044 0.034 Uiso 1 1 calc R
C14 C 0.5347(5) 0.5196(3) 0.6077(2) 0.0359(10) Uani 1 1 d .
H14 H 0.4289 0.5009 0.6001 0.043 Uiso 1 1 calc R
C15 C 0.5625(6) 0.6223(3) 0.5324(3) 0.0662(15) Uani 1 1 d .
H15A H 0.4681 0.6722 0.5445 0.099 Uiso 1 1 calc R
H15B H 0.5656 0.6212 0.4699 0.099 Uiso 1 1 calc R
H15C H 0.6713 0.6390 0.5352 0.099 Uiso 1 1 calc R
C16 C 0.6884(5) 0.4439(3) 0.5903(3) 0.0521(12) Uani 1 1 d .
H16A H 0.7896 0.4548 0.6073 0.078 Uiso 1 1 calc R
H16B H 0.7112 0.4519 0.5236 0.078 Uiso 1 1 calc R
H16C H 0.6627 0.3767 0.6289 0.078 Uiso 1 1 calc R
C17 C 0.2958(4) 0.1113(2) 0.8842(2) 0.0254(9) Uani 1 1 d .
H17A H 0.1837 0.1058 0.8728 0.030 Uiso 1 1 calc R
H17B H 0.2893 0.0915 0.9530 0.030 Uiso 1 1 calc R
C18 C 0.4333(5) 0.0409(2) 0.8498(2) 0.0351(10) Uani 1 1 d .
H18A H 0.4317 0.0553 0.7833 0.053 Uiso 1 1 calc R
H18B H 0.4120 -0.0275 0.8869 0.053 Uiso 1 1 calc R
H18C H 0.5457 0.0491 0.8570 0.053 Uiso 1 1 calc R
C19 C 0.8095(5) -0.0670(2) 1.0326(2) 0.0208(9) Uani 1 1 d .
H19 H 0.8005 -0.0382 0.9640 0.025 Uiso 1 1 calc R
C20 C 0.6310(4) -0.0852(2) 1.0871(2) 0.0315(9) Uani 1 1 d .
H20A H 0.5549 -0.0209 1.0759 0.038 Uiso 1 1 calc R
H20B H 0.5842 -0.1256 1.0633 0.038 Uiso 1 1 calc R
C21 C 0.6305(5) -0.1378(3) 1.1916(3) 0.0360(11) Uani 1 1 d .
H21 H 0.6794 -0.0961 1.2139 0.043 Uiso 1 1 calc R
C22 C 0.4480(5) -0.1508(3) 1.2474(3) 0.0607(13) Uani 1 1 d .
H22A H 0.3784 -0.0855 1.2374 0.091 Uiso 1 1 calc R
H22B H 0.4539 -0.1853 1.3146 0.091 Uiso 1 1 calc R
H22C H 0.3956 -0.1898 1.2256 0.091 Uiso 1 1 calc R
C23 C 0.7485(5) -0.2384(2) 1.2100(2) 0.0401(10) Uani 1 1 d .
H23A H 0.7531 -0.2706 1.2783 0.048 Uiso 1 1 calc R
H23B H 0.6994 -0.2821 1.1912 0.048 Uiso 1 1 calc R
C24 C 0.9283(5) -0.2270(3) 1.1564(3) 0.0310(11) Uani 1 1 d .
H24A H 0.9940 -0.2937 1.1636 0.037 Uiso 1 1 calc R
H24B H 0.9855 -0.1951 1.1843 0.037 Uiso 1 1 calc R
C25 C 0.9333(4) -0.1643(2) 1.0494(2) 0.0273(8) Uani 1 1 d .
H25 H 0.8861 -0.2039 1.0240 0.033 Uiso 1 1 calc R
C26 C 1.1157(5) -0.1509(3) 0.9915(3) 0.0331(11) Uani 1 1 d .
H26 H 1.1571 -0.0986 1.0032 0.040 Uiso 1 1 calc R
C27 C 1.2424(6) -0.2436(4) 1.0186(4) 0.100(2) Uani 1 1 d .
H27A H 1.2533 -0.2635 1.0849 0.151 Uiso 1 1 calc R
H27B H 1.3542 -0.2313 0.9790 0.151 Uiso 1 1 calc R
H27C H 1.2025 -0.2967 1.0097 0.151 Uiso 1 1 calc R
C28 C 1.1096(5) -0.1150(3) 0.8855(2) 0.0607(13) Uani 1 1 d .
H28A H 1.0612 -0.1628 0.8730 0.091 Uiso 1 1 calc R
H28B H 1.2261 -0.1091 0.8499 0.091 Uiso 1 1 calc R
H28C H 1.0378 -0.0502 0.8661 0.091 Uiso 1 1 calc R
C29 C 0.8474(5) 0.2471(2) 1.0651(3) 0.0280(10) Uani 1 1 d .
H29A H 0.8816 0.2506 1.1204 0.034 Uiso 1 1 calc R
H29B H 0.7233 0.2721 1.0665 0.034 Uiso 1 1 calc R
C30 C 0.9474(5) 0.3123(3) 0.9755(3) 0.0390(12) Uani 1 1 d .
H30A H 0.9141 0.3087 0.9207 0.058 Uiso 1 1 calc R
H30B H 1.0706 0.2892 0.9751 0.058 Uiso 1 1 calc R
H30C H 0.9221 0.3810 0.9728 0.058 Uiso 1 1 calc R
N1 N 0.8672(4) 0.0083(2) 1.05499(19) 0.0202(8) Uani 1 1 d .
N2 N 0.9864(4) -0.0166(2) 1.1141(2) 0.0227(8) Uani 1 1 d .
N3 N 0.8789(4) 0.1431(2) 1.0709(2) 0.0220(8) Uani 1 1 d .
N4 N 0.4327(4) 0.3487(2) 0.7960(2) 0.0228(8) Uani 1 1 d .
N5 N 0.2982(4) 0.3734(2) 0.7457(2) 0.0290(8) Uani 1 1 d .
N6 N 0.3260(4) 0.2155(2) 0.83789(19) 0.0205(7) Uani 1 1 d .
Br1 Br 0.84326(4) 0.17594(3) 0.80524(2) 0.02750(11) Uani 1 1 d .
Br2 Br 0.39551(4) 0.18090(3) 1.07435(2) 0.02787(11) Uani 1 1 d .
Pd1 Pd 0.62394(3) 0.178897(16) 0.940579(15) 0.01822(7) Uani 1 1 d .

loop_
_atom_site_aniso_label
_atom_site_aniso_U_11
_atom_site_aniso_U_22
_atom_site_aniso_U_33
_atom_site_aniso_U_23
_atom_site_aniso_U_13
_atom_site_aniso_U_12
C3 0.0227(18) 0.0195(17) 0.0144(16) -0.0043(14) -0.0046(15) -0.0053(15)
C4 0.0160(17) 0.0237(17) 0.0185(16) -0.0114(14) 0.0009(14) -0.0077(14)
C31 0.0258(18) 0.0239(17) 0.0270(17) -0.0113(15) -0.0076(16) -0.0066(16)
C32 0.040(2) 0.0225(17) 0.0315(17) -0.0109(14) -0.0001(16) -0.0137(16)
C33 0.026(2) 0.0255(19) 0.053(2) -0.0176(17) 0.0007(18) -0.0096(16)
C34 0.051(3) 0.038(2) 0.092(3) -0.039(2) 0.014(2) -0.015(2)
C35 0.036(2) 0.0182(18) 0.062(2) -0.0119(17) -0.0175(18) 0.0007(16)
C36 0.037(2) 0.020(2) 0.037(2) 0.0022(17) -0.010(2) -0.0052(18)
C37 0.0276(18) 0.0226(17) 0.0355(18) -0.0093(14) -0.0079(15) -0.0075(14)
C38 0.027(2) 0.032(2) 0.058(3) -0.008(2) 0.006(2) -0.0104(18)
C39 0.032(2) 0.061(3) 0.068(3) -0.004(2) -0.006(2) -0.003(2)
C40 0.056(3) 0.055(3) 0.053(2) -0.017(2) 0.004(2) -0.018(2)
C41 0.0218(18) 0.0277(19) 0.0207(17) -0.0060(15) -0.0089(16) -0.0055(16)
C42 0.0237(19) 0.035(2) 0.0268(18) -0.0066(16) -0.0091(16) -0.0047(17)
C43 0.030(2) 0.0251(18) 0.0286(18) -0.0145(15) -0.0060(16) -0.0030(16)
C44 0.034(2) 0.0214(18) 0.049(2) -0.0155(17) -0.0039(19) -0.0064(17)
C45 0.0135(16) 0.0199(16) 0.0295(17) -0.0095(14) -0.0012(14) -0.0054(13)
C46 0.0289(18) 0.0290(18) 0.0336(18) -0.0131(15) 0.0021(15) -0.0132(15)
C47 0.032(2) 0.031(2) 0.0275(18) -0.0014(16) -0.0022(16) -0.0146(17)
C48 0.060(3) 0.054(3) 0.040(2) -0.009(2) -0.004(2) -0.026(2)
C49 0.037(2) 0.0239(19) 0.041(2) -0.0018(16) -0.0097(17) -0.0060(16)
C50 0.036(2) 0.0192(17) 0.0398(19) -0.0116(15) -0.0030(17) 0.0011(16)
C51 0.0235(17) 0.0224(17) 0.0312(17) -0.0096(14) -0.0046(15) -0.0062(14)
C52 0.035(2) 0.0184(16) 0.0259(17) -0.0077(14) -0.0020(16) -0.0024(15)
C53 0.038(2) 0.041(2) 0.039(2) -0.0186(17) 0.0053(18) -0.0091(18)
C54 0.051(2) 0.0320(19) 0.0317(18) -0.0164(15) -0.0093(17) -0.0040(18)
C55 0.0272(18) 0.0265(18) 0.0201(16) -0.0026(14) -0.0038(15) -0.0126(15)
C56 0.062(3) 0.025(2) 0.060(3) -0.0154(19) 0.014(2) -0.020(2)
N7 0.0208(14) 0.0198(14) 0.0165(13) -0.0042(11) -0.0087(12) -0.0007(12)
N8 0.0269(16) 0.0261(16) 0.0310(15) -0.0047(13) -0.0097(14) -0.0041(13)
N9 0.0245(15) 0.0209(14) 0.0167(13) -0.0018(11) -0.0032(12) -0.0086(12)
N10 0.0264(16) 0.0156(14) 0.0190(13) -0.0039(11) -0.0116(13) -0.0042(13)
N11 0.0291(17) 0.0221(16) 0.0284(15) -0.0088(13) -0.0092(14) -0.0032(14)
N12 0.0257(16) 0.0139(14) 0.0204(14) -0.0033(12) -0.0077(13) -0.0041(13)
Br3 0.0263(2) 0.0358(2) 0.02102(18) -0.01186(16) -0.00080(17) -0.00685(18)
Br4 0.0244(2) 0.0320(2) 0.02181(18) -0.00881(16) -0.00272(17) 0.00023(18)
Pd2 0.01845(14) 0.01684(13) 0.01704(12) -0.00576(10) -0.00438(11) -0.00317(11)
C1 0.0166(19) 0.0160(18) 0.0184(18) -0.0041(15) 0.0020(16) -0.0095(15)
C2 0.0186(19) 0.0208(19) 0.0235(19) -0.0109(15) 0.0012(16) -0.0036(16)
C5 0.026(2) 0.028(2) 0.0233(19) -0.0104(16) -0.0103(17) -0.0042(18)
C6 0.0228(19) 0.037(2) 0.0305(19) -0.0077(16) -0.0084(16) -0.0154(16)
C7 0.0151(18) 0.0209(18) 0.0300(19) -0.0036(15) -0.0047(15) -0.0051(14)
C8 0.038(2) 0.0290(19) 0.0373(19) -0.0105(16) -0.0146(17) -0.0087(17)
C9 0.052(3) 0.041(2) 0.044(2) -0.0228(18) 0.002(2) -0.022(2)
C10 0.091(4) 0.058(3) 0.047(2) -0.029(2) 0.012(2) -0.030(3)
C11 0.026(2) 0.044(2) 0.066(2) -0.0324(19) -0.0099(18) 0.0053(18)
C12 0.041(2) 0.0204(18) 0.056(2) -0.0137(16) -0.0178(19) 0.0015(17)
C13 0.0265(18) 0.0187(16) 0.0413(19) -0.0079(14) -0.0103(16) -0.0082(14)
C14 0.038(2) 0.035(2) 0.031(2) -0.0036(17) -0.0014(17) -0.0193(18)
C15 0.095(4) 0.057(3) 0.038(2) 0.007(2) -0.013(3) -0.038(3)
C16 0.047(2) 0.069(3) 0.041(2) -0.024(2) 0.0061(19) -0.014(2)
C17 0.0263(19) 0.0217(18) 0.0288(18) -0.0058(15) 0.0002(16) -0.0160(15)
C18 0.050(2) 0.0217(19) 0.035(2) -0.0096(16) -0.0020(18) -0.0132(18)
C19 0.029(2) 0.0152(17) 0.0221(17) -0.0085(14) -0.0084(16) -0.0040(16)
C20 0.0289(19) 0.0242(17) 0.044(2) -0.0136(15) -0.0046(17) -0.0073(15)
C21 0.040(2) 0.026(2) 0.043(2) -0.0134(18) 0.004(2) -0.0154(19)
C22 0.053(3) 0.046(3) 0.069(3) -0.018(2) 0.024(2) -0.018(2)
C23 0.058(3) 0.0264(19) 0.0343(19) -0.0072(16) -0.0026(19) -0.0158(18)
C24 0.043(3) 0.017(2) 0.031(2) -0.0048(17) -0.012(2) -0.0041(19)
C25 0.0344(19) 0.0251(17) 0.0299(17) -0.0172(14) -0.0027(15) -0.0082(15)
C26 0.040(2) 0.028(2) 0.031(2) -0.0154(17) 0.0008(19) -0.0039(18)
C27 0.062(3) 0.069(4) 0.106(4) -0.006(3) 0.027(3) 0.026(3)
C28 0.052(3) 0.104(3) 0.040(2) -0.034(2) 0.008(2) -0.040(2)
C29 0.034(2) 0.0196(19) 0.038(2) -0.0153(16) -0.0150(19) -0.0003(17)
C30 0.035(2) 0.024(2) 0.058(3) -0.0112(19) -0.012(2) -0.0058(19)
N1 0.0227(17) 0.0194(16) 0.0188(15) -0.0058(13) -0.0027(14) -0.0063(14)
N2 0.0258(17) 0.0247(16) 0.0212(15) -0.0076(13) -0.0127(14) -0.0024(14)
N3 0.0227(17) 0.0211(16) 0.0246(16) -0.0090(13) -0.0045(14) -0.0060(14)
N4 0.0184(15) 0.0208(15) 0.0322(16) -0.0083(13) -0.0079(13) -0.0070(13)
N5 0.0272(17) 0.0268(17) 0.0303(16) -0.0011(14) -0.0165(14) -0.0033(14)
N6 0.0171(15) 0.0226(15) 0.0235(14) -0.0064(12) -0.0072(13) -0.0055(12)
Br1 0.0210(2) 0.0360(2) 0.0223(2) -0.00693(18) -0.00107(18) -0.00721(19)
Br2 0.0271(2) 0.0340(2) 0.0224(2) -0.01137(17) -0.00150(18) -0.00466(19)
Pd1 0.01815(15) 0.01837(14) 0.01812(14) -0.00464(11) -0.00427(12) -0.00484(12)

loop_
_atom_type_symbol
_atom_type_description
_atom_type_scat_dispersion_real
_atom_type_scat_dispersion_imag
_atom_type_scat_source
C C 0.0033 0.0016 'International Tables Vol C Tables 4.2.6.8 and 6.1.1.4'
H H 0.0000 0.0000 'International Tables Vol C Tables 4.2.6.8 and 6.1.1.4'
Br Br -0.2901 2.4595 'International Tables Vol C Tables 4.2.6.8 and 6.1.1.4'
N N 0.0061 0.0033 'International Tables Vol C Tables 4.2.6.8 and 6.1.1.4'
Pd Pd -0.9988 1.0072 'International Tables Vol C Tables 4.2.6.8 and 6.1.1.4'

loop_
_geom_angle_atom_site_label_1
_geom_angle_atom_site_label_2
_geom_angle_atom_site_label_3
_geom_angle
N10 C3 N12 104.4(3)
N10 C3 Pd2 130.7(3)
N12 C3 Pd2 124.7(2)
N7 C4 N9 103.4(3)
N7 C4 Pd2 129.0(3)
N9 C4 Pd2 127.5(2)
N10 C31 C32 111.6(3)
N10 C31 C37 112.6(3)
C32 C31 C37 113.3(3)
N10 C31 H31 106.3
C32 C31 H31 106.3
C37 C31 H31 106.3
C33 C32 C31 114.8(3)
C33 C32 H32A 108.6
C31 C32 H32A 108.6
C33 C32 H32B 108.6
C31 C32 H32B 108.6
H32A C32 H32B 107.5
C32 C33 C35 109.7(3)
C32 C33 C34 111.2(3)
C35 C33 C34 111.3(3)
C32 C33 H33 108.2
C35 C33 H33 108.2
C34 C33 H33 108.2
C33 C34 H34A 109.5
C33 C34 H34B 109.5
H34A C34 H34B 109.5
C33 C34 H34C 109.5
H34A C34 H34C 109.5
H34B C34 H34C 109.5
C36 C35 C33 113.8(3)
C36 C35 H35A 108.8
C33 C35 H35A 108.8
C36 C35 H35B 108.8
C33 C35 H35B 108.8
H35A C35 H35B 107.7
C35 C36 C37 111.8(3)
C35 C36 H36A 109.3
C37 C36 H36A 109.3
C35 C36 H36B 109.3
C37 C36 H36B 109.3
H36A C36 H36B 107.9
C31 C37 C36 110.8(3)
C31 C37 C38 112.7(3)
C36 C37 C38 115.3(3)
C31 C37 H37 105.7
C36 C37 H37 105.7
C38 C37 H37 105.7
C40 C38 C39 110.0(3)
C40 C38 C37 114.1(3)
C39 C38 C37 108.9(3)
C40 C38 H38 107.9
C39 C38 H38 107.9
C37 C38 H38 107.9
C38 C39 H39A 109.5
C38 C39 H39B 109.5
H39A C39 H39B 109.5
C38 C39 H39C 109.5
H39A C39 H39C 109.5
H39B C39 H39C 109.5
C38 C40 H40A 109.5
C38 C40 H40B 109.5
H40A C40 H40B 109.5
C38 C40 H40C 109.5
H40A C40 H40C 109.5
H40B C40 H40C 109.5
N11 C41 N12 112.8(3)
N11 C41 H41 123.6
N12 C41 H41 123.6
N8 C42 N9 112.0(3)
N8 C42 H42 124.0
N9 C42 H42 124.0
N12 C43 C44 112.5(3)
N12 C43 H43A 109.1
C44 C43 H43A 109.1
N12 C43 H43B 109.1
C44 C43 H43B 109.1
H43A C43 H43B 107.8
C43 C44 H44A 109.5
C43 C44 H44B 109.5
H44A C44 H44B 109.5
C43 C44 H44C 109.5
H44A C44 H44C 109.5
H44B C44 H44C 109.5
N7 C45 C46 111.6(3)
N7 C45 C51 114.3(3)
C46 C45 C51 113.2(3)
N7 C45 H45 105.6
C46 C45 H45 105.6
C51 C45 H45 105.6
C45 C46 C47 115.4(3)
C45 C46 H46A 108.4
C47 C46 H46A 108.4
C45 C46 H46B 108.4
C47 C46 H46B 108.4
H46A C46 H46B 107.5
C48 C47 C49 111.0(3)
C48 C47 C46 112.0(3)
C49 C47 C46 109.3(3)
C48 C47 H47 108.2
C49 C47 H47 108.2
C46 C47 H47 108.2
C47 C48 H48A 109.5
C47 C48 H48B 109.5
H48A C48 H48B 109.5
C47 C48 H48C 109.5
H48A C48 H48C 109.5
H48B C48 H48C 109.5
C50 C49 C47 111.5(3)
C50 C49 H49A 109.3
C47 C49 H49A 109.3
C50 C49 H49B 109.3
C47 C49 H49B 109.3
H49A C49 H49B 108.0
C49 C50 C51 111.4(3)
C49 C50 H50A 109.3
C51 C50 H50A 109.3
C49 C50 H50B 109.3
C51 C50 H50B 109.3
H50A C50 H50B 108.0
C52 C51 C50 114.7(3)
C52 C51 C45 113.1(2)
C50 C51 C45 111.8(3)
C52 C51 H51 105.4
C50 C51 H51 105.4
C45 C51 H51 105.4
C51 C52 C53 114.2(3)
C51 C52 C54 111.8(3)
C53 C52 C54 109.4(3)
C51 C52 H52 107.0
C53 C52 H52 107.0
C54 C52 H52 107.0
C52 C53 H53A 109.5
C52 C53 H53B 109.5
H53A C53 H53B 109.5
C52 C53 H53C 109.5
H53A C53 H53C 109.5
H53B C53 H53C 109.5
C52 C54 H54A 109.5
C52 C54 H54B 109.5
H54A C54 H54B 109.5
C52 C54 H54C 109.5
H54A C54 H54C 109.5
H54B C54 H54C 109.5
N9 C55 C56 111.5(3)
N9 C55 H55A 109.3
C56 C55 H55A 109.3
N9 C55 H55B 109.3
C56 C55 H55B 109.3
H55A C55 H55B 108.0
C55 C56 H56A 109.5
C55 C56 H56B 109.5
H56A C56 H56B 109.5
C55 C56 H56C 109.5
H56A C56 H56C 109.5
H56B C56 H56C 109.5
C4 N7 N8 113.9(3)
C4 N7 C45 125.1(3)
N8 N7 C45 120.7(2)
C42 N8 N7 102.0(3)
C4 N9 C42 108.6(3)
C4 N9 C55 124.7(3)
C42 N9 C55 126.6(3)
C3 N10 N11 113.3(3)
C3 N10 C31 127.2(3)
N11 N10 C31 119.4(2)
C41 N11 N10 102.0(3)
C3 N12 C41 107.4(3)
C3 N12 C43 126.6(3)
C41 N12 C43 125.8(3)
C4 Pd2 C3 176.86(14)
C4 Pd2 Br4 88.37(9)
C3 Pd2 Br4 90.43(9)
C4 Pd2 Br3 90.92(9)
C3 Pd2 Br3 90.43(9)
Br4 Pd2 Br3 176.998(17)
N1 C1 N3 103.5(3)
N1 C1 Pd1 129.3(3)
N3 C1 Pd1 127.3(2)
N4 C2 N6 104.1(3)
N4 C2 Pd1 129.3(3)
N6 C2 Pd1 126.6(2)
N2 C5 N3 111.6(3)
N2 C5 H5 124.2
N3 C5 H5 124.2
N5 C6 N6 113.1(3)
N5 C6 H6 123.5
N6 C6 H6 123.5
N4 C7 C8 110.4(3)
N4 C7 C13 114.5(3)
C8 C7 C13 110.5(3)
N4 C7 H7 107.0
C8 C7 H7 107.0
C13 C7 H7 107.0
C7 C8 C9 113.9(3)
C7 C8 H8A 108.8
C9 C8 H8A 108.8
C7 C8 H8B 108.8
C9 C8 H8B 108.8
H8A C8 H8B 107.7
C8 C9 C11 108.3(3)
C8 C9 C10 110.9(3)
C11 C9 C10 112.9(3)
C8 C9 H9 108.2
C11 C9 H9 108.2
C10 C9 H9 108.2
C9 C10 H10A 109.5
C9 C10 H10B 109.5
H10A C10 H10B 109.5
C9 C10 H10C 109.5
H10A C10 H10C 109.5
H10B C10 H10C 109.5
C9 C11 C12 112.6(3)
C9 C11 H11A 109.1
C12 C11 H11A 109.1
C9 C11 H11B 109.1
C12 C11 H11B 109.1
H11A C11 H11B 107.8
C11 C12 C13 112.7(3)
C11 C12 H12A 109.1
C13 C12 H12A 109.1
C11 C12 H12B 109.1
C13 C12 H12B 109.1
H12A C12 H12B 107.8
C14 C13 C7 116.0(3)
C14 C13 C12 113.0(3)
C7 C13 C12 111.4(3)
C14 C13 H13 105.1
C7 C13 H13 105.1
C12 C13 H13 105.1
C16 C14 C13 112.3(3)
C16 C14 C15 108.4(3)
C13 C14 C15 110.4(3)
C16 C14 H14 108.5
C13 C14 H14 108.5
C15 C14 H14 108.5
C14 C15 H15A 109.5
C14 C15 H15B 109.5
H15A C15 H15B 109.5
C14 C15 H15C 109.5
H15A C15 H15C 109.5
H15B C15 H15C 109.5
C14 C16 H16A 109.5
C14 C16 H16B 109.5
H16A C16 H16B 109.5
C14 C16 H16C 109.5
H16A C16 H16C 109.5
H16B C16 H16C 109.5
N6 C17 C18 113.2(3)
N6 C17 H17A 108.9
C18 C17 H17A 108.9
N6 C17 H17B 108.9
C18 C17 H17B 108.9
H17A C17 H17B 107.7
C17 C18 H18A 109.5
C17 C18 H18B 109.5
H18A C18 H18B 109.5
C17 C18 H18C 109.5
H18A C18 H18C 109.5
H18B C18 H18C 109.5
N1 C19 C20 109.3(3)
N1 C19 C25 114.0(3)
C20 C19 C25 111.1(3)
N1 C19 H19 107.4
C20 C19 H19 107.4
C25 C19 H19 107.4
C21 C20 C19 112.4(3)
C21 C20 H20A 109.1
C19 C20 H20A 109.1
C21 C20 H20B 109.1
C19 C20 H20B 109.1
H20A C20 H20B 107.9
C20 C21 C22 112.3(3)
C20 C21 C23 109.6(3)
C22 C21 C23 111.4(3)
C20 C21 H21 107.8
C22 C21 H21 107.8
C23 C21 H21 107.8
C21 C22 H22A 109.5
C21 C22 H22B 109.5
H22A C22 H22B 109.5
C21 C22 H22C 109.5
H22A C22 H22C 109.5
H22B C22 H22C 109.5
C24 C23 C21 112.2(3)
C24 C23 H23A 109.2
C21 C23 H23A 109.2
C24 C23 H23B 109.2
C21 C23 H23B 109.2
H23A C23 H23B 107.9
C23 C24 C25 113.2(3)
C23 C24 H24A 108.9
C25 C24 H24A 108.9
C23 C24 H24B 108.9
C25 C24 H24B 108.9
H24A C24 H24B 107.8
C19 C25 C26 113.5(3)
C19 C25 C24 112.0(3)
C26 C25 C24 114.9(3)
C19 C25 H25 105.1
C26 C25 H25 105.1
C24 C25 H25 105.1
C27 C26 C28 109.4(4)
C27 C26 C25 113.0(3)
C28 C26 C25 110.3(3)
C27 C26 H26 108.0
C28 C26 H26 108.0
C25 C26 H26 108.0
C26 C27 H27A 109.5
C26 C27 H27B 109.5
H27A C27 H27B 109.5
C26 C27 H27C 109.5
H27A C27 H27C 109.5
H27B C27 H27C 109.5
C26 C28 H28A 109.5
C26 C28 H28B 109.5
H28A C28 H28B 109.5
C26 C28 H28C 109.5
H28A C28 H28C 109.5
H28B C28 H28C 109.5
N3 C29 C30 111.3(3)
N3 C29 H29A 109.4
C30 C29 H29A 109.4
N3 C29 H29B 109.4
C30 C29 H29B 109.4
H29A C29 H29B 108.0
C29 C30 H30A 109.5
C29 C30 H30B 109.5
H30A C30 H30B 109.5
C29 C30 H30C 109.5
H30A C30 H30C 109.5
H30B C30 H30C 109.5
C1 N1 N2 113.6(3)
C1 N1 C19 123.9(3)
N2 N1 C19 122.3(3)
C5 N2 N1 103.4(3)
C1 N3 C5 108.0(3)
C1 N3 C29 125.5(3)
C5 N3 C29 126.5(3)
C2 N4 N5 112.7(3)
C2 N4 C7 124.8(3)
N5 N4 C7 122.5(3)
C6 N5 N4 102.9(3)
C6 N6 C2 107.2(3)
C6 N6 C17 128.1(3)
C2 N6 C17 124.7(3)
C2 Pd1 C1 179.41(15)
C2 Pd1 Br1 89.51(10)
C1 Pd1 Br1 90.02(10)
C2 Pd1 Br2 88.92(10)
C1 Pd1 Br2 91.57(10)
Br1 Pd1 Br2 177.984(17)

loop_
_geom_bond_atom_site_label_1
_geom_bond_atom_site_label_2
_geom_bond_distance
C3 N10 1.318(4)
C3 N12 1.361(4)
C3 Pd2 2.038(3)
C4 N7 1.336(4)
C4 N9 1.357(4)
C4 Pd2 2.027(3)
C31 N10 1.492(4)
C31 C32 1.522(5)
C31 C37 1.528(4)
C31 H31 1.0000
C32 C33 1.522(5)
C32 H32A 0.9900
C32 H32B 0.9900
C33 C35 1.529(5)
C33 C34 1.535(5)
C33 H33 1.0000
C34 H34A 0.9800
C34 H34B 0.9800
C34 H34C 0.9800
C35 C36 1.494(5)
C35 H35A 0.9900
C35 H35B 0.9900
C36 C37 1.550(5)
C36 H36A 0.9900
C36 H36B 0.9900
C37 C38 1.557(5)
C37 H37 1.0000
C38 C40 1.513(5)
C38 C39 1.531(5)
C38 H38 1.0000
C39 H39A 0.9800
C39 H39B 0.9800
C39 H39C 0.9800
C40 H40A 0.9800
C40 H40B 0.9800
C40 H40C 0.9800
C41 N11 1.292(4)
C41 N12 1.365(4)
C41 H41 0.9500
C42 N8 1.312(4)
C42 N9 1.360(4)
C42 H42 0.9500
C43 N12 1.465(4)
C43 C44 1.519(5)
C43 H43A 0.9900
C43 H43B 0.9900
C44 H44A 0.9800
C44 H44B 0.9800
C44 H44C 0.9800
C45 N7 1.481(4)
C45 C46 1.524(4)
C45 C51 1.551(4)
C45 H45 1.0000
C46 C47 1.543(4)
C46 H46A 0.9900
C46 H46B 0.9900
C47 C48 1.527(5)
C47 C49 1.541(5)
C47 H47 1.0000
C48 H48A 0.9800
C48 H48B 0.9800
C48 H48C 0.9800
C49 C50 1.533(4)
C49 H49A 0.9900
C49 H49B 0.9900
C50 C51 1.534(4)
C50 H50A 0.9900
C50 H50B 0.9900
C51 C52 1.529(4)
C51 H51 1.0000
C52 C53 1.530(5)
C52 C54 1.539(4)
C52 H52 1.0000
C53 H53A 0.9800
C53 H53B 0.9800
C53 H53C 0.9800
C54 H54A 0.9800
C54 H54B 0.9800
C54 H54C 0.9800
C55 N9 1.476(4)
C55 C56 1.509(5)
C55 H55A 0.9900
C55 H55B 0.9900
C56 H56A 0.9800
C56 H56B 0.9800
C56 H56C 0.9800
N7 N8 1.391(4)
N10 N11 1.407(4)
Br3 Pd2 2.4487(7)
Br4 Pd2 2.4396(7)
C1 N1 1.347(4)
C1 N3 1.367(5)
C1 Pd1 2.025(3)
C2 N4 1.336(4)
C2 N6 1.366(5)
C2 Pd1 2.020(3)
C5 N2 1.302(5)
C5 N3 1.381(4)
C5 H5 0.9500
C6 N5 1.285(4)
C6 N6 1.360(4)
C6 H6 0.9500
C7 N4 1.479(4)
C7 C8 1.515(5)
C7 C13 1.538(4)
C7 H7 1.0000
C8 C9 1.518(5)
C8 H8A 0.9900
C8 H8B 0.9900
C9 C11 1.527(5)
C9 C10 1.527(5)
C9 H9 1.0000
C10 H10A 0.9800
C10 H10B 0.9800
C10 H10C 0.9800
C11 C12 1.530(5)
C11 H11A 0.9900
C11 H11B 0.9900
C12 C13 1.543(4)
C12 H12A 0.9900
C12 H12B 0.9900
C13 C14 1.537(5)
C13 H13 1.0000
C14 C16 1.532(5)
C14 C15 1.540(5)
C14 H14 1.0000
C15 H15A 0.9800
C15 H15B 0.9800
C15 H15C 0.9800
C16 H16A 0.9800
C16 H16B 0.9800
C16 H16C 0.9800
C17 N6 1.473(4)
C17 C18 1.507(5)
C17 H17A 0.9900
C17 H17B 0.9900
C18 H18A 0.9800
C18 H18B 0.9800
C18 H18C 0.9800
C19 N1 1.482(5)
C19 C20 1.519(5)
C19 C25 1.530(4)
C19 H19 1.0000
C20 C21 1.509(5)
C20 H20A 0.9900
C20 H20B 0.9900
C21 C22 1.541(5)
C21 C23 1.544(5)
C21 H21 1.0000
C22 H22A 0.9800
C22 H22B 0.9800
C22 H22C 0.9800
C23 C24 1.510(5)
C23 H23A 0.9900
C23 H23B 0.9900
C24 C25 1.559(5)
C24 H24A 0.9900
C24 H24B 0.9900
C25 C26 1.552(5)
C25 H25 1.0000
C26 C27 1.498(5)
C26 C28 1.538(5)
C26 H26 1.0000
C27 H27A 0.9800
C27 H27B 0.9800
C27 H27C 0.9800
C28 H28A 0.9800
C28 H28B 0.9800
C28 H28C 0.9800
C29 N3 1.475(4)
C29 C30 1.518(5)
C29 H29A 0.9900
C29 H29B 0.9900
C30 H30A 0.9800
C30 H30B 0.9800
C30 H30C 0.9800
N1 N2 1.383(4)
N4 N5 1.391(4)
Br1 Pd1 2.4352(7)
Br2 Pd1 2.4551(7)

loop_
_geom_torsion_atom_site_label_1
_geom_torsion_atom_site_label_2
_geom_torsion_atom_site_label_3
_geom_torsion_atom_site_label_4
_geom_torsion
N10 C31 C32 C33 -78.4(3)
C37 C31 C32 C33 49.9(4)
C31 C32 C33 C35 -50.0(4)
C31 C32 C33 C34 -173.5(3)
C32 C33 C35 C36 53.9(4)
C34 C33 C35 C36 177.4(3)
C33 C35 C36 C37 -56.5(4)
N10 C31 C37 C36 78.4(4)
C32 C31 C37 C36 -49.4(4)
N10 C31 C37 C38 -52.5(4)
C32 C31 C37 C38 179.7(3)
C35 C36 C37 C31 52.9(4)
C35 C36 C37 C38 -177.6(3)
C31 C37 C38 C40 161.3(3)
C36 C37 C38 C40 32.8(5)
C31 C37 C38 C39 -75.4(4)
C36 C37 C38 C39 156.1(3)
N7 C45 C46 C47 -83.3(3)
C51 C45 C46 C47 47.3(4)
C45 C46 C47 C48 -174.5(3)
C45 C46 C47 C49 -51.0(4)
C48 C47 C49 C50 -179.6(3)
C46 C47 C49 C50 56.4(4)
C47 C49 C50 C51 -59.6(4)
C49 C50 C51 C52 -175.7(3)
C49 C50 C51 C45 53.8(4)
N7 C45 C51 C52 -49.6(4)
C46 C45 C51 C52 -178.7(3)
N7 C45 C51 C50 81.8(3)
C46 C45 C51 C50 -47.4(4)
C50 C51 C52 C53 -40.8(4)
C45 C51 C52 C53 89.1(3)
C50 C51 C52 C54 84.1(4)
C45 C51 C52 C54 -146.0(3)
N9 C4 N7 N8 2.2(4)
Pd2 C4 N7 N8 178.5(2)
N9 C4 N7 C45 177.0(3)
Pd2 C4 N7 C45 -6.7(5)
C46 C45 N7 C4 -124.5(3)
C51 C45 N7 C4 105.5(3)
C46 C45 N7 N8 50.0(4)
C51 C45 N7 N8 -80.0(3)
N9 C42 N8 N7 -0.2(4)
C4 N7 N8 C42 -1.3(4)
C45 N7 N8 C42 -176.4(3)
N7 C4 N9 C42 -2.2(4)
Pd2 C4 N9 C42 -178.5(2)
N7 C4 N9 C55 -178.0(3)
Pd2 C4 N9 C55 5.7(5)
N8 C42 N9 C4 1.5(4)
N8 C42 N9 C55 177.2(3)
C56 C55 N9 C4 76.2(4)
C56 C55 N9 C42 -98.8(4)
N12 C3 N10 N11 1.0(3)
Pd2 C3 N10 N11 -173.7(2)
N12 C3 N10 C31 -175.7(3)
Pd2 C3 N10 C31 9.6(5)
C32 C31 N10 C3 -114.3(3)
C37 C31 N10 C3 117.0(3)
C32 C31 N10 N11 69.1(3)
C37 C31 N10 N11 -59.6(4)
N12 C41 N11 N10 -1.2(3)
C3 N10 N11 C41 0.1(3)
C31 N10 N11 C41 177.1(3)
N10 C3 N12 C41 -1.7(3)
Pd2 C3 N12 C41 173.5(2)
N10 C3 N12 C43 -178.2(3)
Pd2 C3 N12 C43 -3.0(4)
N11 C41 N12 C3 1.9(4)
N11 C41 N12 C43 178.4(3)
C44 C43 N12 C3 82.5(4)
C44 C43 N12 C41 -93.4(4)
N7 C4 Pd2 C3 5(3)
N9 C4 Pd2 C3 -180(100)
N7 C4 Pd2 Br4 72.2(3)
N9 C4 Pd2 Br4 -112.4(3)
N7 C4 Pd2 Br3 -110.7(3)
N9 C4 Pd2 Br3 64.7(3)
N10 C3 Pd2 C4 134(2)
N12 C3 Pd2 C4 -40(3)
N10 C3 Pd2 Br4 66.2(3)
N12 C3 Pd2 Br4 -107.6(3)
N10 C3 Pd2 Br3 -110.9(3)
N12 C3 Pd2 Br3 75.3(3)
N4 C7 C8 C9 -70.2(4)
C13 C7 C8 C9 57.5(4)
C7 C8 C9 C11 -58.3(4)
C7 C8 C9 C10 177.3(3)
C8 C9 C11 C12 55.1(4)
C10 C9 C11 C12 178.3(3)
C9 C11 C12 C13 -53.3(4)
N4 C7 C13 C14 -57.4(4)
C8 C7 C13 C14 177.3(3)
N4 C7 C13 C12 73.8(4)
C8 C7 C13 C12 -51.6(4)
C11 C12 C13 C14 -176.8(3)
C11 C12 C13 C7 50.6(4)
C7 C13 C14 C16 -39.2(4)
C12 C13 C14 C16 -169.5(3)
C7 C13 C14 C15 -160.3(3)
C12 C13 C14 C15 69.4(4)
N1 C19 C20 C21 -69.3(3)
C25 C19 C20 C21 57.5(4)
C19 C20 C21 C22 176.7(3)
C19 C20 C21 C23 -58.9(4)
C20 C21 C23 C24 55.5(4)
C22 C21 C23 C24 -179.6(4)
C21 C23 C24 C25 -51.1(4)
N1 C19 C25 C26 -58.8(4)
C20 C19 C25 C26 177.1(3)
N1 C19 C25 C24 73.3(4)
C20 C19 C25 C24 -50.8(4)
C23 C24 C25 C19 48.8(4)
C23 C24 C25 C26 -179.8(3)
C19 C25 C26 C27 171.6(4)
C24 C25 C26 C27 41.0(5)
C19 C25 C26 C28 -65.4(4)
C24 C25 C26 C28 163.9(3)
N3 C1 N1 N2 0.2(4)
Pd1 C1 N1 N2 179.0(2)
N3 C1 N1 C19 174.4(3)
Pd1 C1 N1 C19 -6.8(5)
C20 C19 N1 C1 -69.4(4)
C25 C19 N1 C1 165.5(3)
C20 C19 N1 N2 104.3(3)
C25 C19 N1 N2 -20.7(4)
N3 C5 N2 N1 0.7(4)
C1 N1 N2 C5 -0.5(4)
C19 N1 N2 C5 -174.9(3)
N1 C1 N3 C5 0.2(4)
Pd1 C1 N3 C5 -178.6(2)
N1 C1 N3 C29 -178.9(3)
Pd1 C1 N3 C29 2.3(5)
N2 C5 N3 C1 -0.6(4)
N2 C5 N3 C29 178.5(3)
C30 C29 N3 C1 -82.1(4)
C30 C29 N3 C5 98.9(4)
N6 C2 N4 N5 0.7(4)
Pd1 C2 N4 N5 179.9(2)
N6 C2 N4 C7 179.9(3)
Pd1 C2 N4 C7 -1.0(5)
C8 C7 N4 C2 -62.6(4)
C13 C7 N4 C2 172.0(3)
C8 C7 N4 N5 116.5(3)
C13 C7 N4 N5 -8.9(5)
N6 C6 N5 N4 1.4(4)
C2 N4 N5 C6 -1.3(4)
C7 N4 N5 C6 179.5(3)
N5 C6 N6 C2 -1.0(4)
N5 C6 N6 C17 -179.9(3)
N4 C2 N6 C6 0.1(4)
Pd1 C2 N6 C6 -179.1(3)
N4 C2 N6 C17 179.1(3)
Pd1 C2 N6 C17 -0.1(5)
C18 C17 N6 C6 107.6(4)
C18 C17 N6 C2 -71.2(4)
N4 C2 Pd1 C1 -40(16)
N6 C2 Pd1 C1 139(16)
N4 C2 Pd1 Br1 -75.3(3)
N6 C2 Pd1 Br1 103.7(3)
N4 C2 Pd1 Br2 106.0(3)
N6 C2 Pd1 Br2 -75.1(3)
N1 C1 Pd1 C2 -110(16)
N3 C1 Pd1 C2 68(16)
N1 C1 Pd1 Br1 -75.0(3)
N3 C1 Pd1 Br1 103.6(3)
N1 C1 Pd1 Br2 103.8(3)
N3 C1 Pd1 Br2 -77.7(3)
